data_4315402
loop_
_publ_author_name
'Lindsay J. Hounjet'
'Matthias Bierenstiel'
'Michael J. Ferguson'
'Robert McDonald'
'Martin Cowie'

_publ_section_title
;
 Coordinatively Diverse ortho-Phosphinoaniline Complexes of Ruthenium and
 Isolation of a Putative Intermediate in Ketone Transfer Hydrogenation
 Catalysis
;
_journal_name_full 'Inorganic Chemistry'
_journal_page_first 4288
_journal_page_last 4300
_journal_paper_doi 10.1021/ic100165t
_journal_volume 49
_journal_year 2010
_chemical_formula_moiety 'C29 H31 Cl N P Ru'
_chemical_formula_sum 'C29 H31 Cl N P Ru'
_chemical_formula_weight 561.04
_chemical_name_systematic
; 
 ? 
;
_space_group_IT_number 14
_symmetry_cell_setting monoclinic
_symmetry_space_group_name_Hall '-P 2ybc'
_symmetry_space_group_name_H-M 'P 1 21/c 1'
_atom_sites_solution_hydrogens geom
_atom_sites_solution_primary direct
_atom_sites_solution_secondary difmap
_audit_creation_method SHELXL-97
_cell_angle_alpha 90.00
_cell_angle_beta 100.5820(10)
_cell_angle_gamma 90.00
_cell_formula_units_Z 4
_cell_length_a 8.9830(4)
_cell_length_b 15.4775(6)
_cell_length_c 18.5190(8)
_cell_measurement_reflns_used 9093
_cell_measurement_temperature 173(2)
_cell_measurement_theta_max 27.53
_cell_measurement_theta_min 2.31
_cell_volume 2530.99(19)
_computing_cell_refinement 'Bruker SAINT'
_computing_data_collection 'Bruker APEX2'
_computing_data_reduction 'Bruker SAINT'
_computing_molecular_graphics 'Bruker SHELXTL'
_computing_publication_material 'Bruker SHELXTL'
_computing_structure_refinement 'SHELXL-97 (Sheldrick, 2008)'
_computing_structure_solution 'SHELXS-97 (Sheldrick, 2008)'
_diffrn_ambient_temperature 173(2)
_diffrn_measured_fraction_theta_full 0.998
_diffrn_measured_fraction_theta_max 0.998
_diffrn_measurement_device_type 'Bruker APEX-II CCD'
_diffrn_measurement_method '\w scans'
_diffrn_radiation_monochromator graphite
_diffrn_radiation_source 'fine-focus sealed tube'
_diffrn_radiation_type MoK\a
_diffrn_radiation_wavelength 0.71073
_diffrn_reflns_av_R_equivalents 0.0189
_diffrn_reflns_av_sigmaI/netI 0.0156
_diffrn_reflns_limit_h_max 11
_diffrn_reflns_limit_h_min -11
_diffrn_reflns_limit_k_max 19
_diffrn_reflns_limit_k_min -20
_diffrn_reflns_limit_l_max 24
_diffrn_reflns_limit_l_min -24
_diffrn_reflns_number 21963
_diffrn_reflns_theta_full 27.54
_diffrn_reflns_theta_max 27.54
_diffrn_reflns_theta_min 1.73
_exptl_absorpt_coefficient_mu 0.806
_exptl_absorpt_correction_T_max 0.8907
_exptl_absorpt_correction_T_min 0.7645
_exptl_absorpt_correction_type numerical
_exptl_absorpt_process_details 'SADABS (Sheldrick, 2008)'
_exptl_crystal_colour red
_exptl_crystal_density_diffrn 1.472
_exptl_crystal_density_method 'not measured'
_exptl_crystal_description fragment
_exptl_crystal_F_000 1152
_exptl_crystal_size_max 0.35
_exptl_crystal_size_mid 0.15
_exptl_crystal_size_min 0.15
_refine_diff_density_max 0.649
_refine_diff_density_min -0.457
_refine_diff_density_rms 0.066
_refine_ls_extinction_method none
_refine_ls_goodness_of_fit_ref 1.121
_refine_ls_hydrogen_treatment constr
_refine_ls_matrix_type full
_refine_ls_number_parameters 300
_refine_ls_number_reflns 5836
_refine_ls_number_restraints 0
_refine_ls_restrained_S_all 1.121
_refine_ls_R_factor_all 0.0321
_refine_ls_R_factor_gt 0.0286
_refine_ls_shift/su_max 0.001
_refine_ls_shift/su_mean 0.000
_refine_ls_structure_factor_coef Fsqd
_refine_ls_weighting_details 'calc w=1/[\s^2^(Fo^2^)+(0.0303P)^2^+2.3504P] where P=(Fo^2^+2Fc^2^)/3'
_refine_ls_weighting_scheme calc
_refine_ls_wR_factor_gt 0.0716
_refine_ls_wR_factor_ref 0.0733
_reflns_number_gt 5341
_reflns_number_total 5836
_reflns_threshold_expression I>2\s(I)
_cod_data_source_file ic100165t_si_001_3.cif
_cod_data_source_block 2c
_cod_depositor_comments
;
The following automatic conversions were performed:

'_symmetry_cell_setting' value 'Monoclinic' changed to 'monoclinic'
according to the built-in table from CIF Core dictionary named
'cif_core.dic' version 2.4.1 from 2010-06-29.

Automatic conversion script
Id: cif_fix_values 1646 2011-03-28 12:23:43Z adriana 
;
_cod_original_sg_symbol_H-M 'P 21/c'
_cod_database_code 4315402

loop_
_symmetry_equiv_pos_as_xyz
'x, y, z'
'-x, y+1/2, -z+1/2'
'-x, -y, -z'
'x, -y-1/2, z-1/2'

loop_
_atom_site_label
_atom_site_type_symbol
_atom_site_fract_x
_atom_site_fract_y
_atom_site_fract_z
_atom_site_U_iso_or_equiv
_atom_site_adp_type
_atom_site_occupancy
_atom_site_symmetry_multiplicity
_atom_site_calc_flag
_atom_site_refinement_flags
_atom_site_disorder_assembly
_atom_site_disorder_group
Ru Ru 0.154510(19) 0.292200(10) 0.233400(9) 0.02377(6) Uani 1 1 d . . .
Cl Cl 0.13211(7) 0.19163(4) 0.13298(3) 0.03950(14) Uani 1 1 d . . .
P P 0.41072(6) 0.26894(3) 0.26092(3) 0.02234(11) Uani 1 1 d . . .
N N 0.1582(2) 0.18081(13) 0.29713(12) 0.0345(4) Uani 1 1 d . . .
C1 C 0.0690(3) 0.37679(16) 0.31263(13) 0.0361(5) Uani 1 1 d . . .
C2 C -0.0611(3) 0.34546(17) 0.26353(14) 0.0378(5) Uani 1 1 d . . .
H2 H -0.1306 0.3047 0.2830 0.045 Uiso 1 1 calc R . .
C3 C -0.0730(3) 0.35277(15) 0.18772(14) 0.0365(5) Uani 1 1 d . . .
H3 H -0.1508 0.3172 0.1551 0.044 Uiso 1 1 calc R . .
C4 C 0.0428(3) 0.39386(15) 0.15640(13) 0.0360(5) Uani 1 1 d . . .
C5 C 0.1651(3) 0.43073(14) 0.20387(15) 0.0357(5) Uani 1 1 d . . .
H5 H 0.2539 0.4522 0.1834 0.043 Uiso 1 1 calc R . .
C6 C 0.1790(3) 0.42109(14) 0.28100(14) 0.0351(5) Uani 1 1 d . . .
H6 H 0.2772 0.4369 0.3132 0.042 Uiso 1 1 calc R . .
C7 C 0.0889(4) 0.3673(2) 0.39545(15) 0.0540(8) Uani 1 1 d . . .
H7 H 0.1912 0.3419 0.4137 0.065 Uiso 1 1 calc R . .
C8 C 0.0838(6) 0.4547(3) 0.4298(2) 0.0894(13) Uani 1 1 d . . .
H8A H 0.1568 0.4930 0.4126 0.107 Uiso 1 1 calc R . .
H8B H 0.1096 0.4494 0.4834 0.107 Uiso 1 1 calc R . .
H8C H -0.0183 0.4789 0.4159 0.107 Uiso 1 1 calc R . .
C9 C -0.0285(6) 0.3089(3) 0.4201(2) 0.0915(14) Uani 1 1 d . . .
H9A H -0.0250 0.2517 0.3978 0.110 Uiso 1 1 calc R . .
H9B H -0.1295 0.3339 0.4046 0.110 Uiso 1 1 calc R . .
H9C H -0.0065 0.3035 0.4737 0.110 Uiso 1 1 calc R . .
C10 C 0.0290(4) 0.3983(2) 0.07445(15) 0.0566(8) Uani 1 1 d . . .
H10A H -0.0528 0.4382 0.0542 0.068 Uiso 1 1 calc R . .
H10B H 0.0060 0.3406 0.0534 0.068 Uiso 1 1 calc R . .
H10C H 0.1245 0.4188 0.0623 0.068 Uiso 1 1 calc R . .
C11 C 0.4294(3) 0.17940(13) 0.32303(11) 0.0271(4) Uani 1 1 d . . .
C12 C 0.2877(3) 0.14219(14) 0.32911(12) 0.0300(5) Uani 1 1 d . . .
C13 C 0.2948(3) 0.06372(15) 0.37093(13) 0.0382(5) Uani 1 1 d . . .
H13 H 0.2040 0.0336 0.3741 0.046 Uiso 1 1 calc R . .
C14 C 0.4309(3) 0.03170(15) 0.40637(13) 0.0422(6) Uani 1 1 d . . .
H14 H 0.4317 -0.0202 0.4339 0.051 Uiso 1 1 calc R . .
C15 C 0.5682(3) 0.07216(16) 0.40368(13) 0.0407(6) Uani 1 1 d . . .
H15 H 0.6608 0.0497 0.4301 0.049 Uiso 1 1 calc R . .
C16 C 0.5657(3) 0.14623(15) 0.36124(12) 0.0328(5) Uani 1 1 d . . .
H16 H 0.6580 0.1747 0.3582 0.039 Uiso 1 1 calc R . .
C17 C 0.0194(3) 0.13020(19) 0.29125(18) 0.0531(7) Uani 1 1 d . . .
H17A H -0.0031 0.1204 0.3404 0.064 Uiso 1 1 calc R . .
H17B H 0.0328 0.0745 0.2681 0.064 Uiso 1 1 calc R . .
H17C H -0.0646 0.1617 0.2613 0.064 Uiso 1 1 calc R . .
C21 C 0.5200(2) 0.35691(13) 0.31017(11) 0.0240(4) Uani 1 1 d . . .
C22 C 0.5815(2) 0.42336(14) 0.27406(12) 0.0292(4) Uani 1 1 d . . .
H22 H 0.5823 0.4187 0.2230 0.035 Uiso 1 1 calc R . .
C23 C 0.6416(3) 0.49623(15) 0.31232(14) 0.0371(5) Uani 1 1 d . . .
H23 H 0.6839 0.5410 0.2873 0.044 Uiso 1 1 calc R . .
C24 C 0.6405(3) 0.50423(15) 0.38664(14) 0.0386(5) Uani 1 1 d . . .
H24 H 0.6797 0.5548 0.4124 0.046 Uiso 1 1 calc R . .
C25 C 0.5818(3) 0.43807(15) 0.42326(13) 0.0355(5) Uani 1 1 d . . .
H25 H 0.5825 0.4429 0.4745 0.043 Uiso 1 1 calc R . .
C26 C 0.5221(3) 0.36494(14) 0.38579(12) 0.0296(4) Uani 1 1 d . . .
H26 H 0.4823 0.3199 0.4114 0.035 Uiso 1 1 calc R . .
C31 C 0.5061(2) 0.24551(14) 0.18410(11) 0.0268(4) Uani 1 1 d . . .
C32 C 0.4638(3) 0.29270(16) 0.11932(13) 0.0382(5) Uani 1 1 d . . .
H32 H 0.3847 0.3341 0.1156 0.046 Uiso 1 1 calc R . .
C33 C 0.5369(3) 0.27940(17) 0.06014(14) 0.0441(6) Uani 1 1 d . . .
H33 H 0.5084 0.3121 0.0163 0.053 Uiso 1 1 calc R . .
C34 C 0.6506(3) 0.21873(18) 0.06528(14) 0.0436(6) Uani 1 1 d . . .
H34 H 0.7018 0.2104 0.0253 0.052 Uiso 1 1 calc R . .
C35 C 0.6905(3) 0.17008(19) 0.12810(15) 0.0428(6) Uani 1 1 d . . .
H35 H 0.7675 0.1275 0.1309 0.051 Uiso 1 1 calc R . .
C36 C 0.6182(3) 0.18313(16) 0.18766(13) 0.0329(5) Uani 1 1 d . . .
H36 H 0.6457 0.1492 0.2308 0.039 Uiso 1 1 calc R . .

loop_
_atom_site_aniso_label
_atom_site_aniso_U_11
_atom_site_aniso_U_22
_atom_site_aniso_U_33
_atom_site_aniso_U_23
_atom_site_aniso_U_13
_atom_site_aniso_U_12
Ru 0.02408(9) 0.02001(9) 0.02664(9) 0.00101(6) 0.00314(6) 0.00081(6)
Cl 0.0434(3) 0.0295(3) 0.0419(3) -0.0102(2) -0.0021(2) 0.0051(2)
P 0.0253(3) 0.0200(2) 0.0219(2) 0.00227(18) 0.00473(19) 0.00178(19)
N 0.0305(10) 0.0290(9) 0.0433(11) 0.0082(8) 0.0047(8) -0.0065(8)
C1 0.0324(12) 0.0416(13) 0.0342(12) -0.0057(10) 0.0062(9) 0.0093(10)
C2 0.0282(11) 0.0397(13) 0.0463(14) 0.0009(11) 0.0092(10) 0.0045(10)
C3 0.0315(12) 0.0313(12) 0.0427(13) -0.0039(10) -0.0035(10) 0.0075(9)
C4 0.0438(13) 0.0271(11) 0.0364(12) 0.0052(9) 0.0058(10) 0.0128(10)
C5 0.0360(12) 0.0206(10) 0.0533(15) 0.0037(9) 0.0157(11) 0.0059(9)
C6 0.0295(11) 0.0256(11) 0.0485(14) -0.0099(10) 0.0028(10) 0.0053(9)
C7 0.0474(16) 0.078(2) 0.0372(14) -0.0036(14) 0.0080(12) 0.0137(15)
C8 0.120(4) 0.098(3) 0.050(2) -0.028(2) 0.016(2) -0.001(3)
C9 0.119(4) 0.114(4) 0.049(2) 0.002(2) 0.033(2) -0.024(3)
C10 0.078(2) 0.0529(17) 0.0370(14) 0.0120(12) 0.0069(14) 0.0241(16)
C11 0.0356(11) 0.0208(9) 0.0252(10) 0.0025(8) 0.0060(8) 0.0042(8)
C12 0.0424(12) 0.0221(10) 0.0254(10) 0.0011(8) 0.0060(9) -0.0016(9)
C13 0.0580(16) 0.0248(11) 0.0330(12) 0.0049(9) 0.0116(11) -0.0035(10)
C14 0.0754(19) 0.0246(11) 0.0268(11) 0.0063(9) 0.0102(12) 0.0095(12)
C15 0.0585(16) 0.0365(13) 0.0257(11) 0.0045(9) 0.0039(11) 0.0210(12)
C16 0.0409(13) 0.0312(11) 0.0264(10) -0.0001(9) 0.0065(9) 0.0105(10)
C17 0.0439(15) 0.0454(16) 0.0675(19) 0.0145(14) 0.0037(14) -0.0156(13)
C21 0.0213(9) 0.0241(10) 0.0261(10) 0.0012(8) 0.0030(7) 0.0019(8)
C22 0.0304(11) 0.0290(11) 0.0284(11) 0.0045(8) 0.0061(8) 0.0004(9)
C23 0.0412(13) 0.0271(11) 0.0422(13) 0.0066(10) 0.0057(10) -0.0060(10)
C24 0.0443(14) 0.0275(11) 0.0405(13) -0.0021(10) -0.0012(11) -0.0044(10)
C25 0.0438(13) 0.0329(12) 0.0280(11) -0.0019(9) 0.0020(10) 0.0003(10)
C26 0.0332(11) 0.0283(11) 0.0269(10) 0.0016(8) 0.0050(9) -0.0014(9)
C31 0.0295(10) 0.0263(10) 0.0255(10) -0.0033(8) 0.0073(8) -0.0025(8)
C32 0.0492(15) 0.0371(13) 0.0304(12) 0.0034(9) 0.0126(10) 0.0061(11)
C33 0.0635(18) 0.0431(14) 0.0284(12) -0.0032(10) 0.0160(12) -0.0079(13)
C34 0.0470(15) 0.0531(16) 0.0355(13) -0.0186(11) 0.0198(11) -0.0147(12)
C35 0.0375(13) 0.0499(15) 0.0433(14) -0.0155(12) 0.0133(11) 0.0020(11)
C36 0.0317(11) 0.0357(12) 0.0317(11) -0.0046(9) 0.0071(9) 0.0014(9)

loop_
_atom_type_symbol
_atom_type_description
_atom_type_scat_dispersion_real
_atom_type_scat_dispersion_imag
_atom_type_scat_source
C C 0.0033 0.0016 'International Tables Vol C Tables 4.2.6.8 and 6.1.1.4'
H H 0.0000 0.0000 'International Tables Vol C Tables 4.2.6.8 and 6.1.1.4'
N N 0.0061 0.0033 'International Tables Vol C Tables 4.2.6.8 and 6.1.1.4'
P P 0.1023 0.0942 'International Tables Vol C Tables 4.2.6.8 and 6.1.1.4'
Cl Cl 0.1484 0.1585 'International Tables Vol C Tables 4.2.6.8 and 6.1.1.4'
Ru Ru -1.2594 0.8363 'International Tables Vol C Tables 4.2.6.8 and 6.1.1.4'

loop_
_geom_angle_atom_site_label_1
_geom_angle_atom_site_label_2
_geom_angle_atom_site_label_3
_geom_angle
_geom_angle_site_symmetry_1
_geom_angle_site_symmetry_3
_geom_angle_publ_flag
N Ru C6 122.59(9) . . ?
N Ru C1 94.90(9) . . ?
C6 Ru C1 37.67(9) . . ?
N Ru C5 160.21(9) . . ?
C6 Ru C5 37.65(10) . . ?
C1 Ru C5 68.07(9) . . ?
N Ru C4 154.39(9) . . ?
C6 Ru C4 67.23(9) . . ?
C1 Ru C4 80.57(9) . . ?
C5 Ru C4 36.56(9) . . ?
N Ru C3 118.19(9) . . ?
C6 Ru C3 77.84(9) . . ?
C1 Ru C3 66.59(9) . . ?
C5 Ru C3 65.48(9) . . ?
C4 Ru C3 37.05(9) . . ?
N Ru C2 94.98(9) . . ?
C6 Ru C2 66.07(9) . . ?
C1 Ru C2 37.19(9) . . ?
C5 Ru C2 77.68(9) . . ?
C4 Ru C2 66.23(9) . . ?
C3 Ru C2 35.78(9) . . ?
N Ru P 80.41(6) . . ?
C6 Ru P 91.78(6) . . ?
C1 Ru P 113.77(7) . . ?
C5 Ru P 96.87(6) . . ?
C4 Ru P 124.57(7) . . ?
C3 Ru P 161.38(7) . . ?
C2 Ru P 150.53(7) . . ?
N Ru Cl 83.86(6) . . ?
C6 Ru Cl 153.45(7) . . ?
C1 Ru Cl 155.25(7) . . ?
C5 Ru Cl 115.85(7) . . ?
C4 Ru Cl 89.90(6) . . ?
C3 Ru Cl 92.14(6) . . ?
C2 Ru Cl 118.14(7) . . ?
P Ru Cl 90.48(2) . . ?
C11 P C21 106.19(10) . . ?
C11 P C31 110.17(10) . . ?
C21 P C31 104.56(10) . . ?
C11 P Ru 103.67(8) . . ?
C21 P Ru 114.87(7) . . ?
C31 P Ru 116.96(7) . . ?
C12 N C17 116.9(2) . . ?
C12 N Ru 122.62(15) . . ?
C17 N Ru 118.48(17) . . ?
C6 C1 C2 117.0(2) . . ?
C6 C1 C7 120.2(2) . . ?
C2 C1 C7 122.8(2) . . ?
C6 C1 Ru 69.97(13) . . ?
C2 C1 Ru 73.69(14) . . ?
C7 C1 Ru 128.58(19) . . ?
C3 C2 C1 121.1(2) . . ?
C3 C2 Ru 72.09(14) . . ?
C1 C2 Ru 69.12(13) . . ?
C2 C3 C4 121.2(2) . . ?
C2 C3 Ru 72.13(14) . . ?
C4 C3 Ru 70.23(13) . . ?
C5 C4 C3 118.3(2) . . ?
C5 C4 C10 121.8(3) . . ?
C3 C4 C10 119.9(3) . . ?
C5 C4 Ru 71.15(13) . . ?
C3 C4 Ru 72.72(13) . . ?
C10 C4 Ru 128.41(17) . . ?
C4 C5 C6 120.3(2) . . ?
C4 C5 Ru 72.29(13) . . ?
C6 C5 Ru 69.52(13) . . ?
C1 C6 C5 121.9(2) . . ?
C1 C6 Ru 72.37(13) . . ?
C5 C6 Ru 72.84(13) . . ?
C8 C7 C1 109.5(3) . . ?
C8 C7 C9 109.4(3) . . ?
C1 C7 C9 113.6(3) . . ?
C16 C11 C12 121.8(2) . . ?
C16 C11 P 125.52(18) . . ?
C12 C11 P 112.68(16) . . ?
N C12 C11 120.01(19) . . ?
N C12 C13 124.2(2) . . ?
C11 C12 C13 115.7(2) . . ?
C14 C13 C12 120.8(2) . . ?
C13 C14 C15 122.6(2) . . ?
C16 C15 C14 118.0(2) . . ?
C15 C16 C11 120.8(2) . . ?
C22 C21 C26 118.7(2) . . ?
C22 C21 P 122.37(16) . . ?
C26 C21 P 118.23(16) . . ?
C23 C22 C21 120.4(2) . . ?
C24 C23 C22 120.5(2) . . ?
C23 C24 C25 119.6(2) . . ?
C26 C25 C24 120.4(2) . . ?
C25 C26 C21 120.4(2) . . ?
C36 C31 C32 119.1(2) . . ?
C36 C31 P 122.76(17) . . ?
C32 C31 P 118.19(17) . . ?
C33 C32 C31 120.4(2) . . ?
C34 C33 C32 119.8(2) . . ?
C35 C34 C33 120.4(2) . . ?
C34 C35 C36 120.2(2) . . ?
C31 C36 C35 120.2(2) . . ?

loop_
_geom_bond_atom_site_label_1
_geom_bond_atom_site_label_2
_geom_bond_distance
_geom_bond_site_symmetry_2
_geom_bond_publ_flag
Ru N 2.0861(19) . ?
Ru C6 2.176(2) . ?
Ru C1 2.207(2) . ?
Ru C5 2.219(2) . ?
Ru C4 2.234(2) . ?
Ru C3 2.267(2) . ?
Ru C2 2.267(2) . ?
Ru P 2.2925(6) . ?
Ru Cl 2.4050(6) . ?
P C11 1.789(2) . ?
P C21 1.822(2) . ?
P C31 1.827(2) . ?
N C12 1.345(3) . ?
N C17 1.459(3) . ?
C1 C6 1.415(4) . ?
C1 C2 1.428(3) . ?
C1 C7 1.518(4) . ?
C2 C3 1.393(4) . ?
C3 C4 1.430(4) . ?
C4 C5 1.397(4) . ?
C4 C10 1.501(4) . ?
C5 C6 1.419(4) . ?
C7 C8 1.499(5) . ?
C7 C9 1.521(5) . ?
C11 C16 1.395(3) . ?
C11 C12 1.420(3) . ?
C12 C13 1.435(3) . ?
C13 C14 1.370(4) . ?
C14 C15 1.392(4) . ?
C15 C16 1.388(3) . ?
C21 C22 1.395(3) . ?
C21 C26 1.403(3) . ?
C22 C23 1.387(3) . ?
C23 C24 1.384(4) . ?
C24 C25 1.385(3) . ?
C25 C26 1.383(3) . ?
C31 C36 1.388(3) . ?
C31 C32 1.396(3) . ?
C32 C33 1.392(3) . ?
C33 C34 1.378(4) . ?
C34 C35 1.377(4) . ?
C35 C36 1.394(3) . ?

loop_
_geom_torsion_atom_site_label_1
_geom_torsion_atom_site_label_2
_geom_torsion_atom_site_label_3
_geom_torsion_atom_site_label_4
_geom_torsion
_geom_torsion_site_symmetry_1
_geom_torsion_site_symmetry_2
_geom_torsion_site_symmetry_3
_geom_torsion_site_symmetry_4
_geom_torsion_publ_flag
N Ru P C11 -5.04(9) . . . . ?
C6 Ru P C11 117.73(10) . . . . ?
C1 Ru P C11 86.12(10) . . . . ?
C5 Ru P C11 155.15(10) . . . . ?
C4 Ru P C11 -178.94(10) . . . . ?
C3 Ru P C11 173.1(2) . . . . ?
C2 Ru P C11 78.07(16) . . . . ?
Cl Ru P C11 -88.73(7) . . . . ?
N Ru P C21 -120.44(10) . . . . ?
C6 Ru P C21 2.33(10) . . . . ?
C1 Ru P C21 -29.28(11) . . . . ?
C5 Ru P C21 39.75(10) . . . . ?
C4 Ru P C21 65.66(11) . . . . ?
C3 Ru P C21 57.7(2) . . . . ?
C2 Ru P C21 -37.34(16) . . . . ?
Cl Ru P C21 155.87(8) . . . . ?
N Ru P C31 116.42(10) . . . . ?
C6 Ru P C31 -120.81(11) . . . . ?
C1 Ru P C31 -152.42(11) . . . . ?
C5 Ru P C31 -83.39(10) . . . . ?
C4 Ru P C31 -57.48(11) . . . . ?
C3 Ru P C31 -65.4(2) . . . . ?
C2 Ru P C31 -160.48(15) . . . . ?
Cl Ru P C31 32.73(8) . . . . ?
C6 Ru N C12 -83.8(2) . . . . ?
C1 Ru N C12 -111.19(19) . . . . ?
C5 Ru N C12 -81.5(3) . . . . ?
C4 Ru N C12 170.44(18) . . . . ?
C3 Ru N C12 -177.21(17) . . . . ?
C2 Ru N C12 -148.53(19) . . . . ?
P Ru N C12 2.12(18) . . . . ?
Cl Ru N C12 93.65(19) . . . . ?
C6 Ru N C17 112.8(2) . . . . ?
C1 Ru N C17 85.5(2) . . . . ?
C5 Ru N C17 115.1(3) . . . . ?
C4 Ru N C17 7.1(3) . . . . ?
C3 Ru N C17 19.4(2) . . . . ?
C2 Ru N C17 48.1(2) . . . . ?
P Ru N C17 -161.2(2) . . . . ?
Cl Ru N C17 -69.7(2) . . . . ?
N Ru C1 C6 140.68(14) . . . . ?
C5 Ru C1 C6 -28.91(14) . . . . ?
C4 Ru C1 C6 -64.73(15) . . . . ?
C3 Ru C1 C6 -100.66(16) . . . . ?
C2 Ru C1 C6 -127.5(2) . . . . ?
P Ru C1 C6 59.01(15) . . . . ?
Cl Ru C1 C6 -133.37(16) . . . . ?
N Ru C1 C2 -91.78(15) . . . . ?
C6 Ru C1 C2 127.5(2) . . . . ?
C5 Ru C1 C2 98.63(16) . . . . ?
C4 Ru C1 C2 62.81(16) . . . . ?
C3 Ru C1 C2 26.88(15) . . . . ?
P Ru C1 C2 -173.45(13) . . . . ?
Cl Ru C1 C2 -5.8(3) . . . . ?
N Ru C1 C7 27.4(3) . . . . ?
C6 Ru C1 C7 -113.2(3) . . . . ?
C5 Ru C1 C7 -142.2(3) . . . . ?
C4 Ru C1 C7 -178.0(3) . . . . ?
C3 Ru C1 C7 146.1(3) . . . . ?
C2 Ru C1 C7 119.2(3) . . . . ?
P Ru C1 C7 -54.2(3) . . . . ?
Cl Ru C1 C7 113.4(2) . . . . ?
C6 C1 C2 C3 4.6(3) . . . . ?
C7 C1 C2 C3 -177.8(2) . . . . ?
Ru C1 C2 C3 -52.1(2) . . . . ?
C6 C1 C2 Ru 56.69(18) . . . . ?
C7 C1 C2 Ru -125.8(3) . . . . ?
N Ru C2 C3 -133.65(15) . . . . ?
C6 Ru C2 C3 102.79(17) . . . . ?
C1 Ru C2 C3 134.8(2) . . . . ?
C5 Ru C2 C3 64.95(16) . . . . ?
C4 Ru C2 C3 28.29(15) . . . . ?
P Ru C2 C3 147.05(13) . . . . ?
Cl Ru C2 C3 -47.97(16) . . . . ?
N Ru C2 C1 91.55(15) . . . . ?
C6 Ru C2 C1 -32.01(15) . . . . ?
C5 Ru C2 C1 -69.85(16) . . . . ?
C4 Ru C2 C1 -106.51(17) . . . . ?
C3 Ru C2 C1 -134.8(2) . . . . ?
P Ru C2 C1 12.3(2) . . . . ?
Cl Ru C2 C1 177.24(13) . . . . ?
C1 C2 C3 C4 -1.6(4) . . . . ?
Ru C2 C3 C4 -52.4(2) . . . . ?
C1 C2 C3 Ru 50.8(2) . . . . ?
N Ru C3 C2 54.87(17) . . . . ?
C6 Ru C3 C2 -65.77(16) . . . . ?
C1 Ru C3 C2 -27.86(15) . . . . ?
C5 Ru C3 C2 -103.40(17) . . . . ?
C4 Ru C3 C2 -134.0(2) . . . . ?
P Ru C3 C2 -123.1(2) . . . . ?
Cl Ru C3 C2 139.05(14) . . . . ?
N Ru C3 C4 -171.17(13) . . . . ?
C6 Ru C3 C4 68.19(15) . . . . ?
C1 Ru C3 C4 106.09(16) . . . . ?
C5 Ru C3 C4 30.56(14) . . . . ?
C2 Ru C3 C4 134.0(2) . . . . ?
P Ru C3 C4 10.9(3) . . . . ?
Cl Ru C3 C4 -86.99(13) . . . . ?
C2 C3 C4 C5 -3.3(3) . . . . ?
Ru C3 C4 C5 -56.54(18) . . . . ?
C2 C3 C4 C10 178.1(2) . . . . ?
Ru C3 C4 C10 124.9(2) . . . . ?
C2 C3 C4 Ru 53.2(2) . . . . ?
N Ru C4 C5 147.29(19) . . . . ?
C6 Ru C4 C5 28.88(14) . . . . ?
C1 Ru C4 C5 65.70(15) . . . . ?
C3 Ru C4 C5 129.1(2) . . . . ?
C2 Ru C4 C5 101.68(16) . . . . ?
P Ru C4 C5 -46.74(16) . . . . ?
Cl Ru C4 C5 -137.25(14) . . . . ?
N Ru C4 C3 18.2(3) . . . . ?
C6 Ru C4 C3 -100.18(15) . . . . ?
C1 Ru C4 C3 -63.36(15) . . . . ?
C5 Ru C4 C3 -129.1(2) . . . . ?
C2 Ru C4 C3 -27.38(14) . . . . ?
P Ru C4 C3 -175.80(11) . . . . ?
Cl Ru C4 C3 93.69(13) . . . . ?
N Ru C4 C10 -96.6(3) . . . . ?
C6 Ru C4 C10 145.0(3) . . . . ?
C1 Ru C4 C10 -178.2(3) . . . . ?
C5 Ru C4 C10 116.1(3) . . . . ?
C3 Ru C4 C10 -114.8(3) . . . . ?
C2 Ru C4 C10 -142.2(3) . . . . ?
P Ru C4 C10 69.4(3) . . . . ?
Cl Ru C4 C10 -21.1(3) . . . . ?
C3 C4 C5 C6 5.0(3) . . . . ?
C10 C4 C5 C6 -176.4(2) . . . . ?
Ru C4 C5 C6 -52.28(19) . . . . ?
C3 C4 C5 Ru 57.32(19) . . . . ?
C10 C4 C5 Ru -124.1(2) . . . . ?
N Ru C5 C4 -136.4(2) . . . . ?
C6 Ru C5 C4 -133.2(2) . . . . ?
C1 Ru C5 C4 -104.26(16) . . . . ?
C3 Ru C5 C4 -30.94(14) . . . . ?
C2 Ru C5 C4 -66.55(15) . . . . ?
P Ru C5 C4 142.85(13) . . . . ?
Cl Ru C5 C4 48.96(15) . . . . ?
N Ru C5 C6 -3.2(3) . . . . ?
C1 Ru C5 C6 28.93(14) . . . . ?
C4 Ru C5 C6 133.2(2) . . . . ?
C3 Ru C5 C6 102.24(16) . . . . ?
C2 Ru C5 C6 66.64(14) . . . . ?
P Ru C5 C6 -83.97(13) . . . . ?
Cl Ru C5 C6 -177.85(12) . . . . ?
C2 C1 C6 C5 -2.9(3) . . . . ?
C7 C1 C6 C5 179.5(2) . . . . ?
Ru C1 C6 C5 55.75(19) . . . . ?
C2 C1 C6 Ru -58.62(19) . . . . ?
C7 C1 C6 Ru 123.8(2) . . . . ?
C4 C5 C6 C1 -2.0(3) . . . . ?
Ru C5 C6 C1 -55.5(2) . . . . ?
C4 C5 C6 Ru 53.55(19) . . . . ?
N Ru C6 C1 -48.53(17) . . . . ?
C5 Ru C6 C1 132.8(2) . . . . ?
C4 Ru C6 C1 104.65(16) . . . . ?
C3 Ru C6 C1 67.31(15) . . . . ?
C2 Ru C6 C1 31.62(14) . . . . ?
P Ru C6 C1 -128.29(13) . . . . ?
Cl Ru C6 C1 137.08(14) . . . . ?
N Ru C6 C5 178.72(13) . . . . ?
C1 Ru C6 C5 -132.8(2) . . . . ?
C4 Ru C6 C5 -28.10(14) . . . . ?
C3 Ru C6 C5 -65.45(15) . . . . ?
C2 Ru C6 C5 -101.13(16) . . . . ?
P Ru C6 C5 98.96(13) . . . . ?
Cl Ru C6 C5 4.3(2) . . . . ?
C6 C1 C7 C8 64.4(4) . . . . ?
C2 C1 C7 C8 -113.1(3) . . . . ?
Ru C1 C7 C8 152.0(3) . . . . ?
C6 C1 C7 C9 -172.9(3) . . . . ?
C2 C1 C7 C9 9.6(4) . . . . ?
Ru C1 C7 C9 -85.4(3) . . . . ?
C21 P C11 C16 -51.8(2) . . . . ?
C31 P C11 C16 60.8(2) . . . . ?
Ru P C11 C16 -173.25(18) . . . . ?
C21 P C11 C12 129.55(16) . . . . ?
C31 P C11 C12 -117.78(16) . . . . ?
Ru P C11 C12 8.13(17) . . . . ?
C17 N C12 C11 166.6(2) . . . . ?
Ru N C12 C11 3.0(3) . . . . ?
C17 N C12 C13 -13.9(4) . . . . ?
Ru N C12 C13 -177.47(17) . . . . ?
C16 C11 C12 N 173.6(2) . . . . ?
P C11 C12 N -7.7(3) . . . . ?
C16 C11 C12 C13 -6.0(3) . . . . ?
P C11 C12 C13 172.70(16) . . . . ?
N C12 C13 C14 -175.2(2) . . . . ?
C11 C12 C13 C14 4.4(3) . . . . ?
C12 C13 C14 C15 -0.4(4) . . . . ?
C13 C14 C15 C16 -2.2(4) . . . . ?
C14 C15 C16 C11 0.6(3) . . . . ?
C12 C11 C16 C15 3.7(3) . . . . ?
P C11 C16 C15 -174.84(17) . . . . ?
C11 P C21 C22 154.39(18) . . . . ?
C31 P C21 C22 37.9(2) . . . . ?
Ru P C21 C22 -91.67(18) . . . . ?
C11 P C21 C26 -35.64(19) . . . . ?
C31 P C21 C26 -152.15(17) . . . . ?
Ru P C21 C26 78.30(17) . . . . ?
C26 C21 C22 C23 -0.8(3) . . . . ?
P C21 C22 C23 169.12(18) . . . . ?
C21 C22 C23 C24 -0.4(4) . . . . ?
C22 C23 C24 C25 1.4(4) . . . . ?
C23 C24 C25 C26 -1.1(4) . . . . ?
C24 C25 C26 C21 -0.1(4) . . . . ?
C22 C21 C26 C25 1.1(3) . . . . ?
P C21 C26 C25 -169.27(18) . . . . ?
C11 P C31 C36 -20.9(2) . . . . ?
C21 P C31 C36 92.9(2) . . . . ?
Ru P C31 C36 -138.86(17) . . . . ?
C11 P C31 C32 159.15(19) . . . . ?
C21 P C31 C32 -87.1(2) . . . . ?
Ru P C31 C32 41.2(2) . . . . ?
C36 C31 C32 C33 -2.3(4) . . . . ?
P C31 C32 C33 177.7(2) . . . . ?
C31 C32 C33 C34 0.7(4) . . . . ?
C32 C33 C34 C35 1.2(4) . . . . ?
C33 C34 C35 C36 -1.4(4) . . . . ?
C32 C31 C36 C35 2.1(4) . . . . ?
P C31 C36 C35 -177.87(19) . . . . ?
C34 C35 C36 C31 -0.3(4) . . . . ?
